data_4087975
loop_
_publ_author_name
'Malvolti, Floriane'
'Rouxel, C\'edric'
'Triadon, Am\'ed\'ee'
'Grelaud, Guillaume'
'Richy, Nicolas'
'Mongin, Olivier'
'Blanchard-Desce, Mireille'
'Toupet, Loic'
'Razak, Fazira I. Abdul'
'Stranger, Robert'
'Samoc, Marek'
'Yang, Xinwei'
'Wang, Genmiao'
'Barlow, Adam'
'Cifuentes, Marie P.'
'Humphrey, Mark G.'
'Paul, Fr\'ed\'eric'

_publ_section_title
;
 2,7-Fluorenediyl-Bridged Complexes Containing Electroactive
 &#x201C;Fe(\h5-C5Me5)(\k2-dppe)C\\tb C--&#x201D; End Groups: Molecular
 Wires and Remarkable Nonlinear Electrochromes
;
_journal_issue 22
_journal_name_full Organometallics
_journal_page_first 5418
_journal_paper_doi 10.1021/acs.organomet.5b00769
_journal_volume 34
_journal_year 2015
_chemical_formula_sum 'C148 H152 Fe2 P4'
_chemical_formula_weight 2166.27
_space_group_crystal_system monoclinic
_space_group_IT_number 15
_space_group_name_Hall '-C 2yc'
_space_group_name_H-M_alt 'C 1 2/c 1'
_atom_sites_solution_hydrogens geom
_audit_creation_method SHELXL-2014/6
_cell_angle_alpha 90
_cell_angle_beta 95.280(2)
_cell_angle_gamma 90
_cell_formula_units_Z 4
_cell_length_a 21.5784(3)
_cell_length_b 12.0204(2)
_cell_length_c 45.8478(9)
_cell_measurement_reflns_used 21418
_cell_measurement_temperature 150(2)
_cell_measurement_theta_max 27.000
_cell_measurement_theta_min 2.577
_cell_volume 11841.6(3)
_computing_cell_refinement 'CrysAlis RED, Oxford Diffraction Ltd.,Version 1.171.37.35'
_computing_data_collection 'CrysAlis CCD, Oxford Diffraction Ltd.,Version 1.171.37.35'
_computing_data_reduction 'CrysAlis RED, Oxford Diffraction Ltd.,Version 1.171.37.35'
_computing_molecular_graphics 'MERCURY 3.3(CCDC, 2014)'
_computing_publication_material 'WINGX (Farrugia, 1999)'
_computing_structure_refinement 'SHELXL-2014/6 (Sheldrick, 2014)'
_computing_structure_solution 'SIR-97_(Altomare & al., 1999)'
_diffrn_ambient_temperature 150(2)
_diffrn_detector_area_resol_mean 16.1852
_diffrn_measured_fraction_theta_full 0.999
_diffrn_measured_fraction_theta_max 0.999
_diffrn_measurement_device_type 'CCD Saphire 3 Xcalibur'
_diffrn_measurement_method 'omega scan'
_diffrn_radiation_monochromator graphite
_diffrn_radiation_source 'fine-focus sealed tube'
_diffrn_radiation_type MoK\a
_diffrn_radiation_wavelength 0.71069
_diffrn_reflns_av_R_equivalents 0.0480
_diffrn_reflns_av_unetI/netI 0.0768
_diffrn_reflns_Laue_measured_fraction_full 0.999
_diffrn_reflns_Laue_measured_fraction_max 0.999
_diffrn_reflns_limit_h_max 27
_diffrn_reflns_limit_h_min -27
_diffrn_reflns_limit_k_max 15
_diffrn_reflns_limit_k_min -15
_diffrn_reflns_limit_l_max 58
_diffrn_reflns_limit_l_min -58
_diffrn_reflns_number 44819
_diffrn_reflns_point_group_measured_fraction_full 0.999
_diffrn_reflns_point_group_measured_fraction_max 0.999
_diffrn_reflns_theta_full 25.240
_diffrn_reflns_theta_max 27.000
_diffrn_reflns_theta_min 2.577
_exptl_absorpt_coefficient_mu 0.352
_exptl_absorpt_correction_type none
_exptl_crystal_colour red
_exptl_crystal_density_diffrn 1.215
_exptl_crystal_description prism
_exptl_crystal_F_000 4608
_exptl_crystal_size_max 0.22
_exptl_crystal_size_mid 0.14
_exptl_crystal_size_min 0.14
_refine_diff_density_max 0.469
_refine_diff_density_min -0.396
_refine_diff_density_rms 0.055
_refine_ls_extinction_method none
_refine_ls_goodness_of_fit_ref 0.930
_refine_ls_hydrogen_treatment constr
_refine_ls_matrix_type full
_refine_ls_number_parameters 704
_refine_ls_number_reflns 12931
_refine_ls_number_restraints 0
_refine_ls_restrained_S_all 0.930
_refine_ls_R_factor_all 0.0777
_refine_ls_R_factor_gt 0.0451
_refine_ls_shift/su_max 0.004
_refine_ls_shift/su_mean 0.000
_refine_ls_structure_factor_coef Fsqd
_refine_ls_weighting_details 'w=1/[\s^2^(Fo^2^)+(0.0576P)^2^] where P=(Fo^2^+2Fc^2^)/3'
_refine_ls_weighting_scheme calc
_refine_ls_wR_factor_gt 0.1025
_refine_ls_wR_factor_ref 0.1088
_reflns_Friedel_coverage 0.000
_reflns_number_gt 8552
_reflns_number_total 12931
_reflns_threshold_expression 'I > 2\s(I)'
_cod_data_source_file om5b00769_si_002.cif
_cod_data_source_block 2b
_cod_original_sg_symbol_H-M 'C 2/c'
_cod_database_code 4087975
_shelx_space_group_comment
;
The symmetry employed for this shelxl refinement is uniquely defined
by the following loop, which should always be used as a source of
symmetry information in preference to the above space-group names.
They are only intended as comments.
;
_shelxl_version_number 2014/6

loop_
_space_group_symop_operation_xyz
'x, y, z'
'-x, y, -z+1/2'
'x+1/2, y+1/2, z'
'-x+1/2, y+1/2, -z+1/2'
'-x, -y, -z'
'x, -y, z-1/2'
'-x+1/2, -y+1/2, -z'
'x+1/2, -y+1/2, z-1/2'

loop_
_atom_site_label
_atom_site_type_symbol
_atom_site_fract_x
_atom_site_fract_y
_atom_site_fract_z
_atom_site_U_iso_or_equiv
_atom_site_adp_type
_atom_site_occupancy
_atom_site_site_symmetry_order
_atom_site_calc_flag
_atom_site_refinement_flags_posn
_atom_site_refinement_flags_adp
_atom_site_refinement_flags_occupancy
_atom_site_disorder_assembly
_atom_site_disorder_group
C71A C 0.0099(2) 0.4819(5) 0.30452(13) 0.1056(19) Uani 0.558(6) 1 d . . P A 1
C72A C 0.01265(19) 0.3838(6) 0.28930(10) 0.105(2) Uani 0.558(6) 1 d . . P A 1
H72A H 0.0261 0.3843 0.2701 0.126 Uiso 0.558(6) 1 calc R U P A 1
C73A C -0.00384(17) 0.2849(4) 0.30157(8) 0.0747(12) Uani 0.558(6) 1 d . . P A 1
H73A H 0.0009 0.2167 0.2916 0.090 Uiso 0.558(6) 1 calc R U P A 1
C77 C 0.0389(3) 0.5664(6) 0.28708(16) 0.086(3) Uani 0.558(6) 1 d . . P A 1
H77A H 0.0491 0.5334 0.2686 0.129 Uiso 0.558(6) 1 calc R U P A 1
H77B H 0.0100 0.6284 0.2830 0.129 Uiso 0.558(6) 1 calc R U P A 1
H77C H 0.0771 0.5937 0.2980 0.129 Uiso 0.558(6) 1 calc R U P A 1
C71B C 0.0099(2) 0.4819(5) 0.30452(13) 0.1056(19) Uani 0.442(6) 1 d . . P A 2
H71B H 0.0237 0.5496 0.2966 0.127 Uiso 0.442(6) 1 calc R U P A 2
C72B C 0.01265(19) 0.3838(6) 0.28930(10) 0.105(2) Uani 0.442(6) 1 d . . P A 2
H72B H 0.0261 0.3843 0.2701 0.126 Uiso 0.442(6) 1 calc R U P A 2
C73B C -0.00384(17) 0.2849(4) 0.30157(8) 0.0747(12) Uani 0.442(6) 1 d . . P A 2
C78 C 0.0121(4) 0.1973(6) 0.28500(16) 0.058(2) Uani 0.442(6) 1 d . . P A 2
H78A H 0.0273 0.2248 0.2669 0.086 Uiso 0.442(6) 1 calc R U P A 2
H78B H 0.0448 0.1538 0.2960 0.086 Uiso 0.442(6) 1 calc R U P A 2
H78C H -0.0245 0.1501 0.2802 0.086 Uiso 0.442(6) 1 calc R U P A 2
C74 C -0.02708(15) 0.2859(3) 0.32833(7) 0.0566(9) Uani 1 1 d . . . . .
H74 H -0.0397 0.2183 0.3368 0.068 Uiso 1 1 calc R U . A 1
C75 C -0.03201(17) 0.3828(3) 0.34269(7) 0.0618(9) Uani 1 1 d . . . . .
H75 H -0.0489 0.3830 0.3611 0.074 Uiso 1 1 calc R U . . .
C76 C -0.01325(19) 0.4801(3) 0.33132(9) 0.0806(12) Uani 1 1 d . . . . .
H76 H -0.0162 0.5473 0.3420 0.097 Uiso 1 1 calc R U . A 1
Fe1 Fe -0.09341(2) 0.08289(2) 0.58170(2) 0.01603(8) Uani 1 1 d . . . . .
P1 P -0.03071(3) 0.18414(5) 0.55769(2) 0.01685(13) Uani 1 1 d . . . . .
P2 P -0.03296(3) -0.05596(5) 0.57347(2) 0.01760(13) Uani 1 1 d . . . . .
C1 C -0.16442(10) 0.02523(18) 0.60603(5) 0.0207(5) Uani 1 1 d . . . . .
C2 C -0.10954(11) 0.04208(18) 0.62546(5) 0.0215(5) Uani 1 1 d . . . . .
C3 C -0.09211(11) 0.15571(19) 0.62393(5) 0.0232(5) Uani 1 1 d . . . . .
C4 C -0.13782(11) 0.21025(18) 0.60423(5) 0.0235(5) Uani 1 1 d . . . . .
C5 C -0.18232(10) 0.13052(19) 0.59345(5) 0.0224(5) Uani 1 1 d . . . . .
C6 C -0.20173(12) -0.0798(2) 0.60218(6) 0.0331(6) Uani 1 1 d . . . . .
H6A H -0.2370 -0.0679 0.5874 0.050 Uiso 1 1 calc R U . . .
H6B H -0.1754 -0.1396 0.5957 0.050 Uiso 1 1 calc R U . . .
H6C H -0.2173 -0.1004 0.6209 0.050 Uiso 1 1 calc R U . . .
C7 C -0.08190(12) -0.0415(2) 0.64739(5) 0.0342(6) Uani 1 1 d . . . . .
H7A H -0.1021 -0.1138 0.6437 0.051 Uiso 1 1 calc R U . . .
H7B H -0.0372 -0.0487 0.6455 0.051 Uiso 1 1 calc R U . . .
H7C H -0.0884 -0.0166 0.6672 0.051 Uiso 1 1 calc R U . . .
C8 C -0.04292(12) 0.2144(2) 0.64361(5) 0.0366(7) Uani 1 1 d . . . . .
H8A H -0.0406 0.2925 0.6376 0.055 Uiso 1 1 calc R U . . .
H8B H -0.0536 0.2106 0.6639 0.055 Uiso 1 1 calc R U . . .
H8C H -0.0026 0.1785 0.6421 0.055 Uiso 1 1 calc R U . . .
C9 C -0.14301(13) 0.33417(19) 0.60025(6) 0.0357(6) Uani 1 1 d . . . . .
H9A H -0.1058 0.3701 0.6099 0.054 Uiso 1 1 calc R U . . .
H9B H -0.1466 0.3520 0.5793 0.054 Uiso 1 1 calc R U . . .
H9C H -0.1800 0.3612 0.6090 0.054 Uiso 1 1 calc R U . . .
C10 C -0.24087(11) 0.1519(2) 0.57403(6) 0.0347(6) Uani 1 1 d . . . . .
H10A H -0.2629 0.0815 0.5700 0.052 Uiso 1 1 calc R U . . .
H10B H -0.2676 0.2031 0.5839 0.052 Uiso 1 1 calc R U . . .
H10C H -0.2304 0.1850 0.5556 0.052 Uiso 1 1 calc R U . . .
C11 C 0.02560(10) 0.09196(18) 0.54077(5) 0.0221(5) Uani 1 1 d . . . . .
H11A H 0.0315 0.1189 0.5208 0.027 Uiso 1 1 calc R U . . .
H11B H 0.0664 0.0945 0.5526 0.027 Uiso 1 1 calc R U . . .
C12 C 0.00194(10) -0.02694(17) 0.53913(5) 0.0198(5) Uani 1 1 d . . . . .
H12A H 0.0367 -0.0790 0.5368 0.024 Uiso 1 1 calc R U . . .
H12B H -0.0295 -0.0360 0.5222 0.024 Uiso 1 1 calc R U . . .
C13 C 0.02306(10) 0.29011(17) 0.57490(4) 0.0181(5) Uani 1 1 d . . . . .
C14 C 0.08257(11) 0.26395(19) 0.58765(5) 0.0247(5) Uani 1 1 d . . . . .
H14 H 0.0957 0.1885 0.5886 0.030 Uiso 1 1 calc R U . . .
C15 C 0.12265(11) 0.3463(2) 0.59889(5) 0.0299(6) Uani 1 1 d . . . . .
H15 H 0.1635 0.3272 0.6067 0.036 Uiso 1 1 calc R U . . .
C16 C 0.10389(12) 0.4558(2) 0.59884(5) 0.0332(6) Uani 1 1 d . . . . .
H16 H 0.1314 0.5120 0.6068 0.040 Uiso 1 1 calc R U . . .
C17 C 0.04467(12) 0.4830(2) 0.58713(5) 0.0305(6) Uani 1 1 d . . . . .
H17 H 0.0310 0.5581 0.5874 0.037 Uiso 1 1 calc R U . . .
C18 C 0.00516(11) 0.40177(18) 0.57503(5) 0.0223(5) Uani 1 1 d . . . . .
H18 H -0.0351 0.4222 0.5666 0.027 Uiso 1 1 calc R U . . .
C19 C -0.06455(11) 0.26902(18) 0.52671(5) 0.0212(5) Uani 1 1 d . . . . .
C20 C -0.12849(11) 0.29005(18) 0.52304(5) 0.0252(5) Uani 1 1 d . . . . .
H20 H -0.1551 0.2566 0.5359 0.030 Uiso 1 1 calc R U . . .
C21 C -0.15362(12) 0.3597(2) 0.50066(5) 0.0321(6) Uani 1 1 d . . . . .
H21 H -0.1970 0.3747 0.4985 0.038 Uiso 1 1 calc R U . . .
C22 C -0.11507(13) 0.4066(2) 0.48163(5) 0.0381(7) Uani 1 1 d . . . . .
H22 H -0.1321 0.4530 0.4662 0.046 Uiso 1 1 calc R U . . .
C23 C -0.05185(13) 0.3864(2) 0.48501(5) 0.0372(7) Uani 1 1 d . . . . .
H23 H -0.0255 0.4189 0.4719 0.045 Uiso 1 1 calc R U . . .
C24 C -0.02693(12) 0.3189(2) 0.50752(5) 0.0305(6) Uani 1 1 d . . . . .
H24 H 0.0167 0.3064 0.5099 0.037 Uiso 1 1 calc R U . . .
C25 C -0.06623(10) -0.19568(17) 0.56792(5) 0.0191(5) Uani 1 1 d . . . . .
C26 C -0.09005(11) -0.23137(19) 0.54034(5) 0.0265(5) Uani 1 1 d . . . . .
H26 H -0.0872 -0.1844 0.5238 0.032 Uiso 1 1 calc R U . . .
C27 C -0.11803(11) -0.33511(19) 0.53666(6) 0.0311(6) Uani 1 1 d . . . . .
H27 H -0.1334 -0.3591 0.5176 0.037 Uiso 1 1 calc R U . . .
C28 C -0.12361(11) -0.40286(19) 0.56011(6) 0.0319(6) Uani 1 1 d . . . . .
H28 H -0.1434 -0.4732 0.5574 0.038 Uiso 1 1 calc R U . . .
C29 C -0.10040(11) -0.3688(2) 0.58779(6) 0.0323(6) Uani 1 1 d . . . . .
H29 H -0.1042 -0.4158 0.6042 0.039 Uiso 1 1 calc R U . . .
C30 C -0.07144(11) -0.26585(19) 0.59157(5) 0.0254(5) Uani 1 1 d . . . . .
H30 H -0.0550 -0.2433 0.6106 0.031 Uiso 1 1 calc R U . . .
C31 C 0.03757(10) -0.08497(18) 0.59812(5) 0.0208(5) Uani 1 1 d . . . . .
C32 C 0.07260(11) -0.1815(2) 0.59612(5) 0.0265(5) Uani 1 1 d . . . . .
H32 H 0.0593 -0.2369 0.5821 0.032 Uiso 1 1 calc R U . . .
C33 C 0.12685(12) -0.1974(2) 0.61438(5) 0.0346(6) Uani 1 1 d . . . . .
H33 H 0.1500 -0.2641 0.6131 0.042 Uiso 1 1 calc R U . . .
C34 C 0.14726(12) -0.1162(2) 0.63444(5) 0.0342(6) Uani 1 1 d . . . . .
H34 H 0.1846 -0.1270 0.6468 0.041 Uiso 1 1 calc R U . . .
C35 C 0.11338(12) -0.0199(2) 0.63643(5) 0.0330(6) Uani 1 1 d . . . . .
H35 H 0.1274 0.0361 0.6501 0.040 Uiso 1 1 calc R U . . .
C36 C 0.05883(11) -0.00466(19) 0.61846(5) 0.0247(5) Uani 1 1 d . . . . .
H36 H 0.0355 0.0618 0.6201 0.030 Uiso 1 1 calc R U . . .
C37 C -0.13245(10) 0.04068(17) 0.54467(5) 0.0184(5) Uani 1 1 d . . . . .
C38 C -0.15724(10) 0.01257(18) 0.52084(5) 0.0218(5) Uani 1 1 d . . . . .
C39 C -0.17946(10) -0.01739(18) 0.49140(5) 0.0204(5) Uani 1 1 d . . . . .
C40 C -0.17750(11) 0.05872(19) 0.46845(5) 0.0249(5) Uani 1 1 d . . . . .
H40 H -0.1633 0.1324 0.4726 0.030 Uiso 1 1 calc R U . . .
C41 C -0.19575(11) 0.02882(19) 0.44003(5) 0.0259(5) Uani 1 1 d . . . . .
H41 H -0.1942 0.0824 0.4249 0.031 Uiso 1 1 calc R U . . .
C42 C -0.21636(10) -0.0781(2) 0.43298(5) 0.0233(5) Uani 1 1 d . . . . .
C43 C -0.21940(11) -0.1547(2) 0.45570(5) 0.0275(6) Uani 1 1 d . . . . .
H43 H -0.2339 -0.2281 0.4515 0.033 Uiso 1 1 calc R U . . .
C44 C -0.20149(11) -0.12442(19) 0.48416(5) 0.0266(5) Uani 1 1 d . . . . .
H44 H -0.2041 -0.1776 0.4993 0.032 Uiso 1 1 calc R U . . .
C45 C -0.23333(11) -0.10951(19) 0.40292(5) 0.0259(5) Uani 1 1 d . . . . .
C46 C -0.24615(11) -0.1338(2) 0.37779(5) 0.0276(5) Uani 1 1 d . . . . .
C47 C -0.25987(11) -0.1687(2) 0.34783(5) 0.0269(5) Uani 1 1 d . . . . .
C48 C -0.31479(12) -0.1354(2) 0.33154(5) 0.0317(6) Uani 1 1 d . . . . .
H48 H -0.3428 -0.0872 0.3402 0.038 Uiso 1 1 calc R U . . .
C49 C -0.32880(12) -0.1714(2) 0.30313(5) 0.0327(6) Uani 1 1 d . . . . .
H49 H -0.3657 -0.1467 0.2921 0.039 Uiso 1 1 calc R U . . .
C50 C -0.28844(11) -0.2441(2) 0.29082(5) 0.0268(5) Uani 1 1 d . . . . .
C51 C -0.29266(12) -0.3004(2) 0.26226(5) 0.0288(6) Uani 1 1 d . . . . .
C52 C -0.33788(13) -0.2951(2) 0.23858(5) 0.0382(7) Uani 1 1 d . . . . .
H52 H -0.3726 -0.2467 0.2389 0.046 Uiso 1 1 calc R U . . .
C53 C -0.33067(14) -0.3627(2) 0.21454(5) 0.0409(7) Uani 1 1 d . . . . .
H53 H -0.3608 -0.3599 0.1981 0.049 Uiso 1 1 calc R U . . .
C54 C -0.28090(14) -0.4334(2) 0.21407(6) 0.0403(7) Uani 1 1 d . . . . .
H54 H -0.2776 -0.4803 0.1976 0.048 Uiso 1 1 calc R U . . .
C55 C -0.23511(13) -0.4372(2) 0.23751(5) 0.0362(6) Uani 1 1 d . . . . .
H55 H -0.2003 -0.4852 0.2370 0.043 Uiso 1 1 calc R U . . .
C56 C -0.24111(12) -0.3702(2) 0.26155(5) 0.0291(6) Uani 1 1 d . . . . .
C57 C -0.19699(11) -0.3582(2) 0.28933(5) 0.0286(6) Uani 1 1 d . . . . .
C58 C -0.23319(11) -0.2778(2) 0.30667(5) 0.0269(5) Uani 1 1 d . . . . .
C59 C -0.21883(12) -0.2394(2) 0.33491(5) 0.0276(6) Uani 1 1 d . . . . .
H59 H -0.1809 -0.2611 0.3456 0.033 Uiso 1 1 calc R U . . .
C60 C -0.18563(12) -0.4698(2) 0.30568(5) 0.0327(6) Uani 1 1 d . . . . .
H60A H -0.1582 -0.5164 0.2946 0.039 Uiso 1 1 calc R U . . .
H60B H -0.1632 -0.4545 0.3251 0.039 Uiso 1 1 calc R U . . .
C61 C -0.24390(12) -0.5355(2) 0.31015(6) 0.0346(6) Uani 1 1 d . . . . .
H61A H -0.2621 -0.5636 0.2909 0.041 Uiso 1 1 calc R U . . .
H61B H -0.2747 -0.4851 0.3179 0.041 Uiso 1 1 calc R U . . .
C62 C -0.23228(14) -0.6331(2) 0.33097(6) 0.0427(7) Uani 1 1 d . . . . .
H62A H -0.1957 -0.6753 0.3255 0.051 Uiso 1 1 calc R U . . .
H62B H -0.2225 -0.6046 0.3511 0.051 Uiso 1 1 calc R U . . .
C63 C -0.28772(14) -0.7111(2) 0.33054(6) 0.0475(8) Uani 1 1 d . . . . .
H63A H -0.2779 -0.7724 0.3443 0.071 Uiso 1 1 calc R U . . .
H63B H -0.3239 -0.6702 0.3363 0.071 Uiso 1 1 calc R U . . .
H63C H -0.2971 -0.7409 0.3107 0.071 Uiso 1 1 calc R U . . .
C64 C -0.13444(12) -0.3077(2) 0.28239(6) 0.0394(7) Uani 1 1 d . . . . .
H64A H -0.1098 -0.2900 0.3011 0.047 Uiso 1 1 calc R U . . .
H64B H -0.1112 -0.3645 0.2722 0.047 Uiso 1 1 calc R U . . .
C65 C -0.13974(14) -0.2027(2) 0.26354(7) 0.0488(8) Uani 1 1 d . . . . .
H65A H -0.1647 -0.2205 0.2449 0.059 Uiso 1 1 calc R U . . .
H65B H -0.1629 -0.1460 0.2738 0.059 Uiso 1 1 calc R U . . .
C66 C -0.08071(16) -0.1542(3) 0.25667(9) 0.0779(12) Uani 1 1 d . . . . .
H66A H -0.0549 -0.2140 0.2492 0.094 Uiso 1 1 calc R U . . .
H66B H -0.0585 -0.1261 0.2751 0.094 Uiso 1 1 calc R U . . .
C67 C -0.08581(16) -0.0611(3) 0.23470(8) 0.0670(10) Uani 1 1 d . . . . .
H67A H -0.0441 -0.0341 0.2315 0.101 Uiso 1 1 calc R U . . .
H67B H -0.1065 -0.0882 0.2161 0.101 Uiso 1 1 calc R U . . .
H67C H -0.1102 -0.0001 0.2421 0.101 Uiso 1 1 calc R U . . .

loop_
_atom_site_aniso_label
_atom_site_aniso_U_11
_atom_site_aniso_U_22
_atom_site_aniso_U_33
_atom_site_aniso_U_23
_atom_site_aniso_U_13
_atom_site_aniso_U_12
C71A 0.062(3) 0.153(5) 0.096(4) 0.072(4) -0.024(3) -0.039(3)
C72A 0.044(2) 0.210(7) 0.061(3) 0.050(4) 0.007(2) 0.001(3)
C73A 0.055(2) 0.121(4) 0.048(2) 0.000(2) 0.0027(18) 0.027(2)
C77 0.086(6) 0.078(5) 0.096(6) 0.030(4) 0.024(4) -0.004(4)
C71B 0.062(3) 0.153(5) 0.096(4) 0.072(4) -0.024(3) -0.039(3)
C72B 0.044(2) 0.210(7) 0.061(3) 0.050(4) 0.007(2) 0.001(3)
C73B 0.055(2) 0.121(4) 0.048(2) 0.000(2) 0.0027(18) 0.027(2)
C78 0.073(6) 0.045(5) 0.054(5) -0.011(4) 0.004(4) 0.017(4)
C74 0.056(2) 0.071(2) 0.0418(19) 0.0042(17) 0.0012(16) 0.0080(18)
C75 0.073(3) 0.062(2) 0.050(2) 0.0046(18) 0.0035(18) -0.0015(19)
C76 0.086(3) 0.071(3) 0.082(3) 0.019(2) -0.011(2) -0.021(2)
Fe1 0.01820(17) 0.01518(16) 0.01471(16) -0.00064(13) 0.00154(12) -0.00085(13)
P1 0.0193(3) 0.0155(3) 0.0156(3) 0.0001(2) 0.0008(2) -0.0018(2)
P2 0.0205(3) 0.0156(3) 0.0167(3) 0.0001(2) 0.0013(2) 0.0000(2)
C1 0.0225(12) 0.0201(12) 0.0212(12) -0.0001(9) 0.0111(10) -0.0018(10)
C2 0.0265(13) 0.0242(12) 0.0148(11) 0.0022(9) 0.0069(10) 0.0016(10)
C3 0.0262(13) 0.0256(13) 0.0186(12) -0.0047(10) 0.0061(10) -0.0029(10)
C4 0.0289(13) 0.0180(12) 0.0254(13) -0.0018(10) 0.0130(10) 0.0009(10)
C5 0.0221(12) 0.0245(12) 0.0217(12) -0.0011(10) 0.0083(10) 0.0020(10)
C6 0.0292(14) 0.0261(13) 0.0456(16) -0.0025(12) 0.0122(12) -0.0078(11)
C7 0.0415(16) 0.0383(15) 0.0239(13) 0.0074(12) 0.0094(12) 0.0046(12)
C8 0.0392(16) 0.0420(16) 0.0293(14) -0.0159(12) 0.0065(12) -0.0108(13)
C9 0.0527(17) 0.0180(12) 0.0396(16) -0.0020(11) 0.0223(13) 0.0021(12)
C10 0.0221(14) 0.0440(17) 0.0385(15) 0.0028(12) 0.0061(12) 0.0080(12)
C11 0.0240(12) 0.0209(12) 0.0228(12) -0.0023(10) 0.0088(10) -0.0027(10)
C12 0.0227(12) 0.0192(11) 0.0179(12) -0.0011(9) 0.0036(9) 0.0011(10)
C13 0.0194(12) 0.0194(11) 0.0159(11) 0.0012(9) 0.0029(9) -0.0037(9)
C14 0.0263(13) 0.0221(12) 0.0252(13) 0.0051(10) -0.0014(10) -0.0014(10)
C15 0.0243(13) 0.0342(15) 0.0297(14) 0.0040(11) -0.0064(11) -0.0055(11)
C16 0.0360(16) 0.0294(14) 0.0323(15) -0.0005(11) -0.0070(12) -0.0129(12)
C17 0.0386(16) 0.0188(12) 0.0337(15) -0.0026(11) 0.0011(12) -0.0035(11)
C18 0.0220(12) 0.0202(12) 0.0240(12) 0.0000(10) -0.0010(10) -0.0028(10)
C19 0.0278(13) 0.0198(12) 0.0154(11) 0.0004(9) -0.0027(10) -0.0030(10)
C20 0.0311(14) 0.0200(12) 0.0240(13) -0.0005(10) -0.0009(11) -0.0014(10)
C21 0.0348(15) 0.0287(14) 0.0303(14) 0.0026(11) -0.0097(12) 0.0014(12)
C22 0.0540(19) 0.0307(14) 0.0270(14) 0.0123(12) -0.0104(13) -0.0007(13)
C23 0.0453(17) 0.0398(16) 0.0255(14) 0.0131(12) -0.0013(12) -0.0103(13)
C24 0.0321(14) 0.0324(14) 0.0261(13) 0.0064(11) -0.0016(11) -0.0056(12)
C25 0.0195(12) 0.0134(11) 0.0244(12) -0.0001(9) 0.0020(10) 0.0009(9)
C26 0.0284(14) 0.0207(12) 0.0297(14) 0.0001(10) -0.0004(11) 0.0010(10)
C27 0.0293(14) 0.0240(13) 0.0383(15) -0.0058(11) -0.0054(11) -0.0015(11)
C28 0.0256(14) 0.0164(12) 0.0539(18) -0.0008(12) 0.0046(12) -0.0018(10)
C29 0.0329(15) 0.0196(12) 0.0461(17) 0.0086(12) 0.0130(13) 0.0009(11)
C30 0.0302(14) 0.0206(12) 0.0262(13) 0.0011(10) 0.0064(11) 0.0022(10)
C31 0.0197(12) 0.0212(11) 0.0213(12) 0.0055(10) 0.0014(9) 0.0001(10)
C32 0.0287(14) 0.0266(13) 0.0243(13) 0.0038(10) 0.0033(11) 0.0031(11)
C33 0.0324(15) 0.0384(16) 0.0339(15) 0.0124(12) 0.0068(12) 0.0128(12)
C34 0.0238(14) 0.0500(17) 0.0280(14) 0.0116(12) -0.0018(11) 0.0041(12)
C35 0.0320(15) 0.0411(16) 0.0247(14) 0.0026(12) -0.0043(11) -0.0078(12)
C36 0.0257(13) 0.0237(12) 0.0246(13) 0.0036(10) 0.0014(10) 0.0010(10)
C37 0.0170(11) 0.0156(11) 0.0233(12) 0.0020(9) 0.0056(10) -0.0008(9)
C38 0.0199(12) 0.0218(12) 0.0235(13) -0.0013(10) -0.0003(10) -0.0007(10)
C39 0.0167(12) 0.0258(12) 0.0184(12) -0.0030(10) -0.0005(9) -0.0006(10)
C40 0.0301(14) 0.0217(12) 0.0228(12) -0.0030(10) 0.0010(10) -0.0022(10)
C41 0.0298(14) 0.0268(13) 0.0207(12) 0.0028(10) 0.0007(10) 0.0004(11)
C42 0.0189(12) 0.0309(13) 0.0197(12) -0.0042(10) -0.0001(9) 0.0012(10)
C43 0.0324(14) 0.0241(13) 0.0250(13) -0.0032(10) -0.0031(11) -0.0073(11)
C44 0.0285(14) 0.0276(13) 0.0226(13) 0.0037(10) -0.0029(10) -0.0054(11)
C45 0.0257(13) 0.0271(13) 0.0248(13) -0.0014(10) 0.0014(11) -0.0007(10)
C46 0.0283(14) 0.0290(13) 0.0251(14) -0.0018(11) 0.0002(11) -0.0027(11)
C47 0.0328(14) 0.0289(13) 0.0188(12) 0.0002(10) 0.0016(11) -0.0053(11)
C48 0.0326(15) 0.0378(15) 0.0247(14) -0.0034(11) 0.0028(11) 0.0052(12)
C49 0.0318(14) 0.0405(15) 0.0245(13) 0.0004(11) -0.0042(11) 0.0057(12)
C50 0.0312(14) 0.0293(13) 0.0193(12) 0.0007(10) -0.0013(11) -0.0009(11)
C51 0.0366(15) 0.0298(14) 0.0195(13) 0.0000(10) -0.0001(11) -0.0036(12)
C52 0.0453(17) 0.0443(17) 0.0232(14) 0.0014(12) -0.0057(12) 0.0003(13)
C53 0.0517(19) 0.0510(18) 0.0184(14) -0.0017(12) -0.0059(12) -0.0048(15)
C54 0.061(2) 0.0396(16) 0.0205(14) -0.0036(12) 0.0041(13) -0.0090(14)
C55 0.0477(17) 0.0340(15) 0.0275(14) 0.0000(11) 0.0064(12) 0.0017(13)
C56 0.0391(16) 0.0289(13) 0.0193(13) 0.0017(10) 0.0028(11) -0.0029(12)
C57 0.0308(14) 0.0309(14) 0.0236(13) -0.0005(11) 0.0003(11) 0.0023(11)
C58 0.0304(14) 0.0271(13) 0.0226(13) 0.0006(10) -0.0004(11) -0.0005(11)
C59 0.0298(14) 0.0322(14) 0.0198(12) 0.0018(10) -0.0037(10) 0.0003(11)
C60 0.0370(15) 0.0332(14) 0.0269(14) -0.0012(11) -0.0017(11) 0.0083(12)
C61 0.0368(16) 0.0351(15) 0.0314(14) 0.0041(12) 0.0008(12) 0.0054(12)
C62 0.0525(19) 0.0423(16) 0.0335(16) 0.0074(13) 0.0059(14) 0.0111(14)
C63 0.0561(19) 0.0415(17) 0.0486(18) 0.0114(14) 0.0250(15) 0.0098(15)
C64 0.0403(16) 0.0422(16) 0.0366(16) -0.0039(13) 0.0086(13) 0.0020(13)
C65 0.0455(18) 0.0415(18) 0.061(2) 0.0035(15) 0.0142(16) -0.0005(14)
C66 0.054(2) 0.079(3) 0.102(3) 0.038(2) 0.012(2) -0.001(2)
C67 0.062(2) 0.066(2) 0.076(3) 0.0247(19) 0.0174(19) 0.0028(18)

loop_
_atom_type_symbol
_atom_type_description
_atom_type_scat_dispersion_real
_atom_type_scat_dispersion_imag
_atom_type_scat_source
C C 0.0033 0.0016 'International Tables Vol C Tables 4.2.6.8 and 6.1.1.4'
H H 0.0000 0.0000 'International Tables Vol C Tables 4.2.6.8 and 6.1.1.4'
P P 0.1023 0.0942 'International Tables Vol C Tables 4.2.6.8 and 6.1.1.4'
Fe Fe 0.3463 0.8444 'International Tables Vol C Tables 4.2.6.8 and 6.1.1.4'

loop_
_geom_angle_atom_site_label_1
_geom_angle_atom_site_label_2
_geom_angle_atom_site_label_3
_geom_angle
C76 C71A C72A 118.6(5)
C76 C71A C77 135.2(6)
C72A C71A C77 106.0(6)
C73A C72A C71A 120.6(4)
C73A C72A H72A 119.7
C71A C72A H72A 119.7
C74 C73A C72A 119.3(4)
C74 C73A H73A 120.3
C72A C73A H73A 120.3
C71A C77 H77A 109.5
C71A C77 H77B 109.5
H77A C77 H77B 109.5
C71A C77 H77C 109.5
H77A C77 H77C 109.5
H77B C77 H77C 109.5
C76 C71B C72B 118.6(5)
C76 C71B H71B 120.7
C72B C71B H71B 120.7
C73B C72B C71B 120.6(4)
C73B C72B H72B 119.7
C71B C72B H72B 119.7
C78 C73B C74 129.7(5)
C78 C73B C72B 110.7(5)
C74 C73B C72B 119.3(4)
C73B C78 H78A 109.5
C73B C78 H78B 109.5
H78A C78 H78B 109.5
C73B C78 H78C 109.5
H78A C78 H78C 109.5
H78B C78 H78C 109.5
C75 C74 C73A 119.8(4)
C75 C74 C73B 119.8(4)
C75 C74 H74 120.1
C73A C74 H74 120.1
C74 C75 C76 121.2(4)
C74 C75 H75 119.4
C76 C75 H75 119.4
C75 C76 C71A 120.3(4)
C75 C76 C71B 120.3(4)
C75 C76 H76 119.8
C71A C76 H76 119.8
C37 Fe1 C1 95.85(9)
C37 Fe1 C5 87.82(9)
C1 Fe1 C5 39.65(8)
C37 Fe1 C3 153.59(9)
C1 Fe1 C3 66.39(9)
C5 Fe1 C3 65.97(9)
C37 Fe1 C4 116.47(9)
C1 Fe1 C4 66.08(8)
C5 Fe1 C4 38.91(8)
C3 Fe1 C4 39.45(9)
C37 Fe1 C2 133.36(9)
C1 Fe1 C2 39.58(9)
C5 Fe1 C2 65.88(9)
C3 Fe1 C2 39.06(8)
C4 Fe1 C2 65.58(9)
C37 Fe1 P2 82.14(7)
C1 Fe1 P2 108.58(6)
C5 Fe1 P2 145.48(7)
C3 Fe1 P2 121.16(7)
C4 Fe1 P2 160.58(7)
C2 Fe1 P2 98.03(6)
C37 Fe1 P1 86.72(6)
C1 Fe1 P1 165.35(6)
C5 Fe1 P1 126.40(6)
C3 Fe1 P1 105.81(6)
C4 Fe1 P1 99.86(6)
C2 Fe1 P1 139.92(7)
P2 Fe1 P1 86.05(2)
C19 P1 C13 97.81(10)
C19 P1 C11 103.62(10)
C13 P1 C11 100.34(10)
C19 P1 Fe1 118.38(8)
C13 P1 Fe1 124.07(7)
C11 P1 Fe1 109.57(7)
C25 P2 C12 103.92(10)
C25 P2 C31 101.67(10)
C12 P2 C31 100.40(10)
C25 P2 Fe1 119.58(7)
C12 P2 Fe1 107.61(7)
C31 P2 Fe1 120.92(8)
C2 C1 C5 107.68(19)
C2 C1 C6 126.7(2)
C5 C1 C6 125.1(2)
C2 C1 Fe1 71.36(12)
C5 C1 Fe1 71.09(12)
C6 C1 Fe1 128.85(16)
C3 C2 C1 108.27(19)
C3 C2 C7 125.8(2)
C1 C2 C7 125.2(2)
C3 C2 Fe1 70.37(12)
C1 C2 Fe1 69.05(12)
C7 C2 Fe1 134.06(16)
C2 C3 C4 107.53(19)
C2 C3 C8 126.7(2)
C4 C3 C8 124.7(2)
C2 C3 Fe1 70.57(12)
C4 C3 Fe1 70.33(12)
C8 C3 Fe1 133.63(16)
C5 C4 C3 108.43(19)
C5 C4 C9 126.1(2)
C3 C4 C9 124.7(2)
C5 C4 Fe1 70.34(12)
C3 C4 Fe1 70.22(12)
C9 C4 Fe1 133.39(16)
C4 C5 C1 108.0(2)
C4 C5 C10 126.9(2)
C1 C5 C10 125.0(2)
C4 C5 Fe1 70.74(13)
C1 C5 Fe1 69.26(12)
C10 C5 Fe1 128.94(16)
C1 C6 H6A 109.5
C1 C6 H6B 109.5
H6A C6 H6B 109.5
C1 C6 H6C 109.5
H6A C6 H6C 109.5
H6B C6 H6C 109.5
C2 C7 H7A 109.5
C2 C7 H7B 109.5
H7A C7 H7B 109.5
C2 C7 H7C 109.5
H7A C7 H7C 109.5
H7B C7 H7C 109.5
C3 C8 H8A 109.5
C3 C8 H8B 109.5
H8A C8 H8B 109.5
C3 C8 H8C 109.5
H8A C8 H8C 109.5
H8B C8 H8C 109.5
C4 C9 H9A 109.5
C4 C9 H9B 109.5
H9A C9 H9B 109.5
C4 C9 H9C 109.5
H9A C9 H9C 109.5
H9B C9 H9C 109.5
C5 C10 H10A 109.5
C5 C10 H10B 109.5
H10A C10 H10B 109.5
C5 C10 H10C 109.5
H10A C10 H10C 109.5
H10B C10 H10C 109.5
C12 C11 P1 110.56(15)
C12 C11 H11A 109.5
P1 C11 H11A 109.5
C12 C11 H11B 109.5
P1 C11 H11B 109.5
H11A C11 H11B 108.1
C11 C12 P2 107.37(14)
C11 C12 H12A 110.2
P2 C12 H12A 110.2
C11 C12 H12B 110.2
P2 C12 H12B 110.2
H12A C12 H12B 108.5
C14 C13 C18 117.3(2)
C14 C13 P1 122.67(17)
C18 C13 P1 120.04(17)
C15 C14 C13 120.9(2)
C15 C14 H14 119.5
C13 C14 H14 119.5
C16 C15 C14 120.7(2)
C16 C15 H15 119.7
C14 C15 H15 119.7
C15 C16 C17 119.3(2)
C15 C16 H16 120.3
C17 C16 H16 120.3
C18 C17 C16 120.3(2)
C18 C17 H17 119.8
C16 C17 H17 119.8
C17 C18 C13 121.4(2)
C17 C18 H18 119.3
C13 C18 H18 119.3
C24 C19 C20 118.3(2)
C24 C19 P1 120.94(18)
C20 C19 P1 120.63(17)
C21 C20 C19 120.6(2)
C21 C20 H20 119.7
C19 C20 H20 119.7
C22 C21 C20 119.6(2)
C22 C21 H21 120.2
C20 C21 H21 120.2
C23 C22 C21 120.3(2)
C23 C22 H22 119.9
C21 C22 H22 119.9
C22 C23 C24 120.0(2)
C22 C23 H23 120.0
C24 C23 H23 120.0
C23 C24 C19 121.1(2)
C23 C24 H24 119.4
C19 C24 H24 119.4
C30 C25 C26 118.3(2)
C30 C25 P2 120.48(17)
C26 C25 P2 121.09(17)
C25 C26 C27 120.6(2)
C25 C26 H26 119.7
C27 C26 H26 119.7
C28 C27 C26 120.6(2)
C28 C27 H27 119.7
C26 C27 H27 119.7
C27 C28 C29 119.8(2)
C27 C28 H28 120.1
C29 C28 H28 120.1
C28 C29 C30 119.9(2)
C28 C29 H29 120.1
C30 C29 H29 120.1
C25 C30 C29 120.8(2)
C25 C30 H30 119.6
C29 C30 H30 119.6
C36 C31 C32 118.4(2)
C36 C31 P2 118.85(17)
C32 C31 P2 122.66(18)
C33 C32 C31 120.5(2)
C33 C32 H32 119.8
C31 C32 H32 119.8
C34 C33 C32 120.2(2)
C34 C33 H33 119.9
C32 C33 H33 119.9
C35 C34 C33 119.9(2)
C35 C34 H34 120.1
C33 C34 H34 120.1
C34 C35 C36 119.9(2)
C34 C35 H35 120.0
C36 C35 H35 120.0
C35 C36 C31 121.1(2)
C35 C36 H36 119.4
C31 C36 H36 119.4
C38 C37 Fe1 179.4(2)
C37 C38 C39 173.1(2)
C40 C39 C44 117.1(2)
C40 C39 C38 120.8(2)
C44 C39 C38 122.0(2)
C41 C40 C39 121.1(2)
C41 C40 H40 119.4
C39 C40 H40 119.4
C40 C41 C42 121.4(2)
C40 C41 H41 119.3
C42 C41 H41 119.3
C41 C42 C43 118.2(2)
C41 C42 C45 120.8(2)
C43 C42 C45 121.0(2)
C44 C43 C42 120.3(2)
C44 C43 H43 119.8
C42 C43 H43 119.8
C43 C44 C39 121.8(2)
C43 C44 H44 119.1
C39 C44 H44 119.1
C46 C45 C42 178.3(3)
C45 C46 C47 176.9(3)
C59 C47 C48 119.1(2)
C59 C47 C46 119.9(2)
C48 C47 C46 121.0(2)
C49 C48 C47 121.0(2)
C49 C48 H48 119.5
C47 C48 H48 119.5
C48 C49 C50 119.3(2)
C48 C49 H49 120.3
C50 C49 H49 120.3
C49 C50 C58 120.5(2)
C49 C50 C51 131.4(2)
C58 C50 C51 108.1(2)
C52 C51 C56 120.8(2)
C52 C51 C50 130.9(2)
C56 C51 C50 108.3(2)
C53 C52 C51 118.0(3)
C53 C52 H52 121.0
C51 C52 H52 121.0
C54 C53 C52 121.3(3)
C54 C53 H53 119.3
C52 C53 H53 119.3
C53 C54 C55 120.6(2)
C53 C54 H54 119.7
C55 C54 H54 119.7
C56 C55 C54 119.0(3)
C56 C55 H55 120.5
C54 C55 H55 120.5
C55 C56 C51 120.2(2)
C55 C56 C57 128.6(2)
C51 C56 C57 111.2(2)
C58 C57 C56 100.73(19)
C58 C57 C64 111.2(2)
C56 C57 C64 110.9(2)
C58 C57 C60 111.47(19)
C56 C57 C60 112.5(2)
C64 C57 C60 109.8(2)
C59 C58 C50 119.8(2)
C59 C58 C57 128.6(2)
C50 C58 C57 111.6(2)
C58 C59 C47 120.3(2)
C58 C59 H59 119.9
C47 C59 H59 119.9
C61 C60 C57 114.9(2)
C61 C60 H60A 108.5
C57 C60 H60A 108.5
C61 C60 H60B 108.5
C57 C60 H60B 108.5
H60A C60 H60B 107.5
C60 C61 C62 113.4(2)
C60 C61 H61A 108.9
C62 C61 H61A 108.9
C60 C61 H61B 108.9
C62 C61 H61B 108.9
H61A C61 H61B 107.7
C63 C62 C61 112.6(2)
C63 C62 H62A 109.1
C61 C62 H62A 109.1
C63 C62 H62B 109.1
C61 C62 H62B 109.1
H62A C62 H62B 107.8
C62 C63 H63A 109.5
C62 C63 H63B 109.5
H63A C63 H63B 109.5
C62 C63 H63C 109.5
H63A C63 H63C 109.5
H63B C63 H63C 109.5
C65 C64 C57 114.9(2)
C65 C64 H64A 108.5
C57 C64 H64A 108.5
C65 C64 H64B 108.5
C57 C64 H64B 108.5
H64A C64 H64B 107.5
C66 C65 C64 115.5(3)
C66 C65 H65A 108.4
C64 C65 H65A 108.4
C66 C65 H65B 108.4
C64 C65 H65B 108.4
H65A C65 H65B 107.5
C65 C66 C67 115.5(3)
C65 C66 H66A 108.4
C67 C66 H66A 108.4
C65 C66 H66B 108.4
C67 C66 H66B 108.4
H66A C66 H66B 107.5
C66 C67 H67A 109.5
C66 C67 H67B 109.5
H67A C67 H67B 109.5
C66 C67 H67C 109.5
H67A C67 H67C 109.5
H67B C67 H67C 109.5

loop_
_geom_bond_atom_site_label_1
_geom_bond_atom_site_label_2
_geom_bond_distance
C71A C76 1.368(6)
C71A C72A 1.374(7)
C71A C77 1.468(7)
C72A C73A 1.376(6)
C72A H72A 0.9500
C73A C74 1.368(4)
C73A H73A 0.9500
C77 H77A 0.9800
C77 H77B 0.9800
C77 H77C 0.9800
C71B C76 1.368(6)
C71B C72B 1.374(7)
C71B H71B 0.9500
C72B C73B 1.376(6)
C72B H72B 0.9500
C73B C78 1.361(7)
C73B C74 1.368(4)
C78 H78A 0.9800
C78 H78B 0.9800
C78 H78C 0.9800
C74 C75 1.347(4)
C74 H74 0.9500
C75 C76 1.357(5)
C75 H75 0.9500
C76 H76 0.9500
Fe1 C37 1.894(2)
Fe1 C1 2.095(2)
Fe1 C5 2.119(2)
Fe1 C3 2.123(2)
Fe1 C4 2.124(2)
Fe1 C2 2.125(2)
Fe1 P2 2.1725(6)
Fe1 P1 2.1903(6)
P1 C19 1.844(2)
P1 C13 1.850(2)
P1 C11 1.865(2)
P2 C25 1.835(2)
P2 C12 1.840(2)
P2 C31 1.844(2)
C1 C2 1.429(3)
C1 C5 1.429(3)
C1 C6 1.499(3)
C2 C3 1.420(3)
C2 C7 1.506(3)
C3 C4 1.433(3)
C3 C8 1.504(3)
C4 C5 1.413(3)
C4 C9 1.504(3)
C5 C10 1.499(3)
C6 H6A 0.9800
C6 H6B 0.9800
C6 H6C 0.9800
C7 H7A 0.9800
C7 H7B 0.9800
C7 H7C 0.9800
C8 H8A 0.9800
C8 H8B 0.9800
C8 H8C 0.9800
C9 H9A 0.9800
C9 H9B 0.9800
C9 H9C 0.9800
C10 H10A 0.9800
C10 H10B 0.9800
C10 H10C 0.9800
C11 C12 1.517(3)
C11 H11A 0.9900
C11 H11B 0.9900
C12 H12A 0.9900
C12 H12B 0.9900
C13 C14 1.397(3)
C13 C18 1.397(3)
C14 C15 1.383(3)
C14 H14 0.9500
C15 C16 1.377(3)
C15 H15 0.9500
C16 C17 1.379(3)
C16 H16 0.9500
C17 C18 1.379(3)
C17 H17 0.9500
C18 H18 0.9500
C19 C24 1.387(3)
C19 C20 1.398(3)
C20 C21 1.395(3)
C20 H20 0.9500
C21 C22 1.380(4)
C21 H21 0.9500
C22 C23 1.380(4)
C22 H22 0.9500
C23 C24 1.382(3)
C23 H23 0.9500
C24 H24 0.9500
C25 C30 1.386(3)
C25 C26 1.388(3)
C26 C27 1.389(3)
C26 H26 0.9500
C27 C28 1.363(3)
C27 H27 0.9500
C28 C29 1.383(3)
C28 H28 0.9500
C29 C30 1.391(3)
C29 H29 0.9500
C30 H30 0.9500
C31 C36 1.390(3)
C31 C32 1.392(3)
C32 C33 1.388(3)
C32 H32 0.9500
C33 C34 1.385(4)
C33 H33 0.9500
C34 C35 1.377(3)
C34 H34 0.9500
C35 C36 1.386(3)
C35 H35 0.9500
C36 H36 0.9500
C37 C38 1.219(3)
C38 C39 1.436(3)
C39 C40 1.398(3)
C39 C44 1.401(3)
C40 C41 1.374(3)
C40 H40 0.9500
C41 C42 1.388(3)
C41 H41 0.9500
C42 C43 1.396(3)
C42 C45 1.444(3)
C43 C44 1.375(3)
C43 H43 0.9500
C44 H44 0.9500
C45 C46 1.196(3)
C46 C47 1.441(3)
C47 C59 1.398(3)
C47 C48 1.400(3)
C48 C49 1.379(3)
C48 H48 0.9500
C49 C50 1.390(3)
C49 H49 0.9500
C50 C58 1.398(3)
C50 C51 1.469(3)
C51 C52 1.393(3)
C51 C56 1.396(3)
C52 C53 1.390(4)
C52 H52 0.9500
C53 C54 1.371(4)
C53 H53 0.9500
C54 C55 1.392(4)
C54 H54 0.9500
C55 C56 1.381(3)
C55 H55 0.9500
C56 C57 1.525(3)
C57 C58 1.514(3)
C57 C64 1.540(3)
C57 C60 1.545(3)
C58 C59 1.383(3)
C59 H59 0.9500
C60 C61 1.515(3)
C60 H60A 0.9900
C60 H60B 0.9900
C61 C62 1.519(3)
C61 H61A 0.9900
C61 H61B 0.9900
C62 C63 1.518(4)
C62 H62A 0.9900
C62 H62B 0.9900
C63 H63A 0.9800
C63 H63B 0.9800
C63 H63C 0.9800
C64 C65 1.528(4)
C64 H64A 0.9900
C64 H64B 0.9900
C65 C66 1.461(4)
C65 H65A 0.9900
C65 H65B 0.9900
C66 C67 1.504(4)
C66 H66A 0.9900
C66 H66B 0.9900
C67 H67A 0.9800
C67 H67B 0.9800
C67 H67C 0.9800

loop_
_geom_torsion_atom_site_label_1
_geom_torsion_atom_site_label_2
_geom_torsion_atom_site_label_3
_geom_torsion_atom_site_label_4
_geom_torsion
C76 C71A C72A C73A -4.0(7)
C77 C71A C72A C73A 171.9(4)
C71A C72A C73A C74 4.4(6)
C76 C71B C72B C73B -4.0(7)
C71B C72B C73B C78 -169.9(5)
C71B C72B C73B C74 4.4(6)
C72A C73A C74 C75 -1.8(5)
C78 C73B C74 C75 171.2(5)
C72B C73B C74 C75 -1.8(5)
C73A C74 C75 C76 -1.2(5)
C73B C74 C75 C76 -1.2(5)
C74 C75 C76 C71A 1.5(6)
C74 C75 C76 C71B 1.5(6)
C72A C71A C76 C75 1.1(7)
C77 C71A C76 C75 -173.3(6)
C72B C71B C76 C75 1.1(7)
C5 C1 C2 C3 -2.5(2)
C6 C1 C2 C3 -175.3(2)
Fe1 C1 C2 C3 59.66(15)
C5 C1 C2 C7 167.9(2)
C6 C1 C2 C7 -4.8(4)
Fe1 C1 C2 C7 -129.9(2)
C5 C1 C2 Fe1 -62.19(14)
C6 C1 C2 Fe1 125.0(2)
C1 C2 C3 C4 2.1(2)
C7 C2 C3 C4 -168.3(2)
Fe1 C2 C3 C4 60.94(15)
C1 C2 C3 C8 170.7(2)
C7 C2 C3 C8 0.3(4)
Fe1 C2 C3 C8 -130.5(2)
C1 C2 C3 Fe1 -58.84(15)
C7 C2 C3 Fe1 130.8(2)
C2 C3 C4 C5 -0.9(2)
C8 C3 C4 C5 -169.7(2)
Fe1 C3 C4 C5 60.23(15)
C2 C3 C4 C9 169.2(2)
C8 C3 C4 C9 0.4(3)
Fe1 C3 C4 C9 -129.7(2)
C2 C3 C4 Fe1 -61.09(15)
C8 C3 C4 Fe1 130.1(2)
C3 C4 C5 C1 -0.7(2)
C9 C4 C5 C1 -170.6(2)
Fe1 C4 C5 C1 59.45(15)
C3 C4 C5 C10 175.1(2)
C9 C4 C5 C10 5.2(4)
Fe1 C4 C5 C10 -124.8(2)
C3 C4 C5 Fe1 -60.15(15)
C9 C4 C5 Fe1 130.0(2)
C2 C1 C5 C4 2.0(2)
C6 C1 C5 C4 174.9(2)
Fe1 C1 C5 C4 -60.38(15)
C2 C1 C5 C10 -173.9(2)
C6 C1 C5 C10 -1.0(3)
Fe1 C1 C5 C10 123.7(2)
C2 C1 C5 Fe1 62.37(15)
C6 C1 C5 Fe1 -124.7(2)
C19 P1 C11 C12 -108.77(16)
C13 P1 C11 C12 150.49(16)
Fe1 P1 C11 C12 18.48(17)
P1 C11 C12 P2 -40.30(19)
C25 P2 C12 C11 174.97(15)
C31 P2 C12 C11 -80.12(16)
Fe1 P2 C12 C11 47.22(16)
C19 P1 C13 C14 -141.99(19)
C11 P1 C13 C14 -36.5(2)
Fe1 P1 C13 C14 85.79(19)
C19 P1 C13 C18 36.82(19)
C11 P1 C13 C18 142.28(18)
Fe1 P1 C13 C18 -95.41(17)
C18 C13 C14 C15 -2.4(3)
P1 C13 C14 C15 176.47(17)
C13 C14 C15 C16 2.6(4)
C14 C15 C16 C17 -0.7(4)
C15 C16 C17 C18 -1.4(4)
C16 C17 C18 C13 1.6(4)
C14 C13 C18 C17 0.3(3)
P1 C13 C18 C17 -178.61(18)
C13 P1 C19 C24 55.8(2)
C11 P1 C19 C24 -46.9(2)
Fe1 P1 C19 C24 -168.37(16)
C13 P1 C19 C20 -120.37(19)
C11 P1 C19 C20 136.94(18)
Fe1 P1 C19 C20 15.4(2)
C24 C19 C20 C21 -0.2(3)
P1 C19 C20 C21 176.13(17)
C19 C20 C21 C22 1.2(4)
C20 C21 C22 C23 -1.1(4)
C21 C22 C23 C24 0.0(4)
C22 C23 C24 C19 1.0(4)
C20 C19 C24 C23 -0.9(4)
P1 C19 C24 C23 -177.23(19)
C12 P2 C25 C30 150.97(19)
C31 P2 C25 C30 47.0(2)
Fe1 P2 C25 C30 -89.09(19)
C12 P2 C25 C26 -32.8(2)
C31 P2 C25 C26 -136.77(19)
Fe1 P2 C25 C26 87.13(19)
C30 C25 C26 C27 -0.4(3)
P2 C25 C26 C27 -176.64(18)
C25 C26 C27 C28 1.2(4)
C26 C27 C28 C29 -1.0(4)
C27 C28 C29 C30 -0.1(4)
C26 C25 C30 C29 -0.7(3)
P2 C25 C30 C29 175.62(18)
C28 C29 C30 C25 0.9(4)
C25 P2 C31 C36 -148.53(18)
C12 P2 C31 C36 104.75(18)
Fe1 P2 C31 C36 -13.2(2)
C25 P2 C31 C32 35.3(2)
C12 P2 C31 C32 -71.5(2)
Fe1 P2 C31 C32 170.61(16)
C36 C31 C32 C33 1.0(3)
P2 C31 C32 C33 177.24(17)
C31 C32 C33 C34 -1.2(4)
C32 C33 C34 C35 0.5(4)
C33 C34 C35 C36 0.3(4)
C34 C35 C36 C31 -0.4(4)
C32 C31 C36 C35 -0.2(3)
P2 C31 C36 C35 -176.58(18)
C44 C39 C40 C41 -0.8(3)
C38 C39 C40 C41 176.7(2)
C39 C40 C41 C42 -0.5(4)
C40 C41 C42 C43 1.3(3)
C40 C41 C42 C45 -177.8(2)
C41 C42 C43 C44 -0.9(3)
C45 C42 C43 C44 178.2(2)
C42 C43 C44 C39 -0.4(4)
C40 C39 C44 C43 1.2(3)
C38 C39 C44 C43 -176.2(2)
C59 C47 C48 C49 0.1(4)
C46 C47 C48 C49 -178.1(2)
C47 C48 C49 C50 1.7(4)
C48 C49 C50 C58 -2.1(4)
C48 C49 C50 C51 176.1(2)
C49 C50 C51 C52 2.0(5)
C58 C50 C51 C52 -179.6(3)
C49 C50 C51 C56 -176.4(3)
C58 C50 C51 C56 2.0(3)
C56 C51 C52 C53 1.1(4)
C50 C51 C52 C53 -177.1(3)
C51 C52 C53 C54 0.5(4)
C52 C53 C54 C55 -1.7(4)
C53 C54 C55 C56 1.2(4)
C54 C55 C56 C51 0.4(4)
C54 C55 C56 C57 -178.8(2)
C52 C51 C56 C55 -1.6(4)
C50 C51 C56 C55 177.0(2)
C52 C51 C56 C57 177.7(2)
C50 C51 C56 C57 -3.7(3)
C55 C56 C57 C58 -177.0(2)
C51 C56 C57 C58 3.8(3)
C55 C56 C57 C64 65.2(3)
C51 C56 C57 C64 -114.0(2)
C55 C56 C57 C60 -58.2(3)
C51 C56 C57 C60 122.6(2)
C49 C50 C58 C59 0.6(4)
C51 C50 C58 C59 -177.9(2)
C49 C50 C58 C57 179.1(2)
C51 C50 C58 C57 0.5(3)
C56 C57 C58 C59 175.8(2)
C64 C57 C58 C59 -66.7(3)
C60 C57 C58 C59 56.3(3)
C56 C57 C58 C50 -2.5(3)
C64 C57 C58 C50 115.1(2)
C60 C57 C58 C50 -122.0(2)
C50 C58 C59 C47 1.2(4)
C57 C58 C59 C47 -177.0(2)
C48 C47 C59 C58 -1.6(4)
C46 C47 C59 C58 176.7(2)
C58 C57 C60 C61 64.2(3)
C56 C57 C60 C61 -48.1(3)
C64 C57 C60 C61 -172.1(2)
C57 C60 C61 C62 -169.3(2)
C60 C61 C62 C63 -168.5(2)
C58 C57 C64 C65 -61.9(3)
C56 C57 C64 C65 49.3(3)
C60 C57 C64 C65 174.2(2)
C57 C64 C65 C66 -179.7(3)
C64 C65 C66 C67 171.6(3)
